data_8100300
loop_
_publ_author_name
'Mi, Jin-Xiao'
'Borrmann, Horst'
'Mao, Shao-Yu'
'Huang, Ya-Xi'
'Zhang, Hui'
'Zhao, Jing-Tai'
'Kniep, R\"udiger'

_publ_section_title
;
 Crystal structure of rubidium gallium
 catena-[monohydrogen-monoborate-bis(monophosphate)]
 RbGa[BP2O8(OH)], from a twinned crystal
;
_journal_coden_ASTM ZKNSFT
_journal_issue 1
_journal_name_full 'Zeitschrift f\"ur Kristallographie - New Crystal Structures'
_journal_page_first 17
_journal_page_last 18
_journal_paper_doi 10.1524/ncrs.2003.218.1.17
_journal_volume 218
_journal_year 2003
_chemical_formula_moiety 'RbGa[BP2 O8 (OH)]'
_chemical_formula_structural 'RbGa[BP2 O8 (OH)]'
_chemical_formula_sum 'B Ga H O9 P2 Rb'
_chemical_formula_weight 372.95
_chemical_name_common 'RbGa[BP2 O8 (OH)]'
_space_group_IT_number 14
_symmetry_cell_setting monoclinic
_symmetry_space_group_name_Hall '-P 2ybc'
_symmetry_space_group_name_H-M 'P 1 21/c 1'
_cell_angle_alpha 90.00
_cell_angle_beta 102.527(3)
_cell_angle_gamma 90.00
_cell_formula_units_Z 4
_cell_length_a 9.3207(8)
_cell_length_b 8.3686(7)
_cell_length_c 9.5371(9)
_cell_measurement_temperature 295(2)
_cell_volume 726.20(11)
_diffrn_ambient_temperature 293(2)
_exptl_crystal_density_diffrn 3.411
_cod_original_sg_symbol_H-M 'P 21/c'
_cod_original_formula_sum 'B1 Ga1 O9 H1 P2 Rb1'
_cod_database_code 8100300

loop_
_symmetry_equiv_pos_as_xyz
'x, y, z'
'-x, y+1/2, -z+1/2'
'-x, -y, -z'
'x, -y-1/2, z-1/2'

loop_
_atom_site_label
_atom_site_type_symbol
_atom_site_fract_x
_atom_site_fract_y
_atom_site_fract_z
_atom_site_U_iso_or_equiv
_atom_site_adp_type
_atom_site_occupancy
_atom_site_symmetry_multiplicity
_atom_site_Wyckoff_symbol
_atom_site_calc_flag
_atom_site_refinement_flags
_atom_site_disorder_assembly
_atom_site_disorder_group
Rb1 Rb 0.30911(6) 0.39442(5) 0.44197(5) 0.02145(15) Uani 1 4 e d . . .
P1 P 0.42869(11) 0.93557(11) 0.29377(11) 0.0064(2) Uani 1 4 e d . . .
P2 P 0.08142(11) 0.73800(11) 0.28182(11) 0.0064(2) Uani 1 4 e d . . .
Ga1 Ga 0.29430(5) 0.84612(5) 0.56912(5) 0.00663(13) Uani 1 4 e d . . .
B1 B 0.1659(5) 0.0566(5) 0.3042(5) 0.0077(8) Uani 1 4 e d . . .
O1 O 0.3133(3) 0.0756(3) 0.2745(3) 0.0095(6) Uani 1 4 e d . . .
O2 O 0.9141(3) 0.7017(3) 0.2509(3) 0.0102(6) Uani 1 4 e d . . .
O3 O 0.1431(3) 0.7188(3) 0.4409(3) 0.0113(6) Uani 1 4 e d . . .
O4 O 0.4209(3) 0.9901(3) 0.6949(3) 0.0102(6) Uani 1 4 e d . . .
O5 O 0.0888(3) 0.9151(3) 0.2334(3) 0.0107(6) Uani 1 4 e d . . .
O6 O 0.3966(3) 0.6596(3) 0.6543(3) 0.0099(6) Uani 1 4 e d . . .
O7 O 0.1547(3) 0.6275(3) 0.1930(4) 0.0118(6) Uani 1 4 e d . . .
O8 O 0.4153(3) 0.8375(3) 0.4236(3) 0.0104(6) Uani 1 4 e d . . .
O9 O 0.1861(3) 0.0461(3) 0.4623(3) 0.0113(6) Uani 1 4 e d . . .
H1 H 0.1028 0.0606 0.4785 0.050 Uiso 1 4 e d . . .

loop_
_atom_site_aniso_label
_atom_site_aniso_U_11
_atom_site_aniso_U_22
_atom_site_aniso_U_33
_atom_site_aniso_U_23
_atom_site_aniso_U_13
_atom_site_aniso_U_12
Rb1 0.0262(3) 0.0194(2) 0.0184(3) -0.00517(16) 0.00401(19) -0.00459(16)
P1 0.0061(4) 0.0077(4) 0.0054(5) -0.0005(3) 0.0011(4) -0.0007(3)
P2 0.0054(4) 0.0065(4) 0.0069(5) -0.0006(3) 0.0003(3) -0.0010(3)
Ga1 0.0071(2) 0.0074(2) 0.0052(2) 0.00034(14) 0.00101(16) -0.00050(14)
B1 0.0069(19) 0.0066(16) 0.009(2) 0.0004(14) -0.0008(15) -0.0001(13)
O1 0.0085(13) 0.0070(11) 0.0129(15) 0.0010(10) 0.0016(11) 0.0016(9)
O2 0.0058(13) 0.0084(12) 0.0158(16) -0.0033(10) 0.0014(11) -0.0024(9)
O3 0.0160(15) 0.0129(13) 0.0036(14) 0.0009(10) -0.0013(11) -0.0043(11)
O4 0.0072(13) 0.0126(12) 0.0106(15) -0.0022(10) 0.0017(11) -0.0037(10)
O5 0.0111(13) 0.0085(12) 0.0107(15) 0.0009(10) -0.0012(11) -0.0034(10)
O6 0.0104(14) 0.0117(12) 0.0081(14) 0.0035(10) 0.0031(11) 0.0033(10)
O7 0.0117(14) 0.0112(12) 0.0154(16) -0.0019(11) 0.0092(12) 0.0005(10)
O8 0.0098(14) 0.0143(13) 0.0088(15) 0.0014(10) 0.0056(11) 0.0030(10)
O9 0.0127(14) 0.0144(13) 0.0070(15) -0.0001(10) 0.0027(11) 0.0028(10)

loop_
_geom_bond_atom_site_label_1
_geom_bond_atom_site_label_2
_geom_bond_distance
_geom_bond_site_symmetry_2
_geom_bond_publ_flag
Rb1 O4 2.939(3) 4_575 n
Rb1 O2 2.942(3) 2_645 n
Rb1 O6 2.996(3) . n
Rb1 O6 3.109(3) 3_666 n
Rb1 O1 3.114(3) . n
Rb1 O3 3.124(3) . n
Rb1 O9 3.153(3) . n
Rb1 O7 3.167(3) . n
Rb1 O1 3.173(3) 4_566 n
Rb1 O8 3.253(3) 3_666 n
Rb1 B1 3.277(4) . n
Rb1 P1 3.5918(12) 4_576 n
P1 O8 1.513(3) . n
P1 O4 1.516(3) 3_676 n
P1 O6 1.523(3) 4_575 n
P1 O1 1.574(3) 1_565 n
P1 Rb1 3.5918(12) 4_575 n
P1 Rb1 3.6782(12) 2_655 n
P2 O3 1.510(3) . n
P2 O7 1.514(3) . n
P2 O2 1.553(3) 1_455 n
P2 O5 1.559(3) . n
P2 Rb1 4.0185(11) 2 n
Ga1 O4 1.915(3) . n
Ga1 O6 1.916(3) . n
Ga1 O7 1.950(3) 4_576 n
Ga1 O3 1.967(3) . n
Ga1 O8 1.970(3) . n
Ga1 O9 2.100(3) 1_565 n
Ga1 Rb1 4.1431(7) 4_576 n
Ga1 Rb1 4.2304(7) 3_666 n
B1 O2 1.462(5) 2_645 n
B1 O1 1.471(5) . n
B1 O5 1.471(5) 1_545 n
B1 O9 1.481(5) . n
O1 P1 1.574(3) 1_545 n
O1 Rb1 3.173(3) 4_565 n
O2 B1 1.462(5) 2_655 n
O2 P2 1.553(3) 1_655 n
O2 Rb1 2.942(3) 2_655 n
O4 P1 1.516(3) 3_676 n
O4 Rb1 2.939(3) 4_576 n
O5 B1 1.471(5) 1_565 n
O6 P1 1.523(3) 4_576 n
O6 Rb1 3.109(3) 3_666 n
O7 Ga1 1.950(3) 4_575 n
O8 Rb1 3.253(3) 3_666 n
O9 Ga1 2.100(3) 1_545 n
O9 H1 0.833(3) . n
